data_7005385
loop_
_publ_author_name
'Schlueter, John A.'
'Geiser, Urs'
'Whited, Michael A.'
'Drichko, Natalia'
'Salameh, Belal'
'Petukhov, Konstantin'
'Dressel, Martin'

_publ_section_title
;
 Two alternating BEDT-TTF packing motifs in
 alpha-kappa-(BEDT-TTF)2Hg(SCN)3.
;
_journal_issue 24
_journal_name_full 'Dalton transactions (Cambridge, England : 2003)'
_journal_page_first 2580
_journal_page_last 2588
_journal_paper_doi 10.1039/b701641g
_journal_year 2007
_chemical_formula_moiety 'C3 Hg N3 S3, 2(C10 H8 S8)'
_chemical_formula_sum 'C23 H16 Hg N3 S19'
_chemical_formula_weight 1144.12
_chemical_name_common 'bis(ethylenedithio)tetrathiafulvalene mercury(ii) thiocyanate'
_chemical_name_systematic
;
?
;
_space_group_IT_number 2
_symmetry_cell_setting triclinic
_symmetry_space_group_name_Hall '-P 1'
_symmetry_space_group_name_H-M 'P -1'
_atom_sites_solution_hydrogens geom
_atom_sites_solution_primary direct
_atom_sites_solution_secondary difmap
_cell_angle_alpha 83.566(3)
_cell_angle_beta 86.832(3)
_cell_angle_gamma 89.997(3)
_cell_formula_units_Z 4
_cell_length_a 8.3007(7)
_cell_length_b 11.7644(9)
_cell_length_c 37.825(3)
_cell_measurement_reflns_used 1911
_cell_measurement_temperature 298(2)
_cell_measurement_theta_max 26.323
_cell_measurement_theta_min 3.004
_cell_volume 3664.8(5)
_computing_cell_refinement 'SAINT (Bruker, 2001)'
_computing_data_collection 'SMART (Siemens, 1995)'
_computing_data_reduction 'SAINT (Bruker, 2001)'
_computing_molecular_graphics 'SHELXTL (Sheldrick, 2001)'
_computing_publication_material 'SHELXTL (Sheldrick, 2001)'
_computing_structure_refinement 'SHELXTL (Sheldrick, 2001)'
_computing_structure_solution 'SHELXTL (Sheldrick, 2001)'
_diffrn_ambient_temperature 298(2)
_diffrn_measured_fraction_theta_full 0.959
_diffrn_measured_fraction_theta_max 0.910
_diffrn_measurement_device_type 'Siemens SMART CCD area detector'
_diffrn_measurement_method 'area detector \w scans'
_diffrn_radiation_monochromator graphite
_diffrn_radiation_source 'fine-focus sealed tube'
_diffrn_radiation_type MoK\a
_diffrn_radiation_wavelength 0.71073
_diffrn_reflns_av_R_equivalents 0.0416
_diffrn_reflns_av_sigmaI/netI 0.0624
_diffrn_reflns_limit_h_max 10
_diffrn_reflns_limit_h_min -10
_diffrn_reflns_limit_k_max 14
_diffrn_reflns_limit_k_min -14
_diffrn_reflns_limit_l_max 45
_diffrn_reflns_limit_l_min -47
_diffrn_reflns_number 25753
_diffrn_reflns_theta_full 25.00
_diffrn_reflns_theta_max 26.37
_diffrn_reflns_theta_min 2.63
_diffrn_standards_decay_% 0
_diffrn_standards_number 0
_exptl_absorpt_coefficient_mu 5.309
_exptl_absorpt_correction_T_max 0.550
_exptl_absorpt_correction_T_min 0.160
_exptl_absorpt_correction_type integration
_exptl_absorpt_process_details
;
(Sheldrick, 2001)
;
_exptl_crystal_colour black
_exptl_crystal_density_diffrn 2.074
_exptl_crystal_density_method 'not measured'
_exptl_crystal_description plate
_exptl_crystal_F_000 2236
_exptl_crystal_size_max 0.36
_exptl_crystal_size_mid 0.24
_exptl_crystal_size_min 0.12
_refine_diff_density_max 3.086
_refine_diff_density_min -4.039
_refine_diff_density_rms 0.241
_refine_ls_extinction_method none
_refine_ls_goodness_of_fit_ref 1.611
_refine_ls_hydrogen_treatment constr
_refine_ls_matrix_type full
_refine_ls_number_parameters 810
_refine_ls_number_reflns 25753
_refine_ls_number_restraints 0
_refine_ls_restrained_S_all 1.611
_refine_ls_R_factor_all 0.0928
_refine_ls_R_factor_gt 0.0790
_refine_ls_shift/su_max 0.023
_refine_ls_shift/su_mean 0.001
_refine_ls_structure_factor_coef Fsqd
_refine_ls_weighting_details 'calc w=1/[\s^2^(Fo^2^)+(0.0600P)^2^+5.0000P] where P=(Fo^2^+2Fc^2^)/3'
_refine_ls_weighting_scheme calc
_refine_ls_wR_factor_gt 0.2194
_refine_ls_wR_factor_ref 0.2243
_reflns_number_gt 10925
_reflns_number_total 13640
_reflns_threshold_expression >2sigma(I)
_cod_data_source_file b701641g.txt
_cod_data_source_block BEDTTTF2HgSCN3
_cod_database_code 7005385

loop_
_symmetry_equiv_pos_as_xyz
'x, y, z'
'-x, -y, -z'

loop_
_atom_site_label
_atom_site_type_symbol
_atom_site_fract_x
_atom_site_fract_y
_atom_site_fract_z
_atom_site_U_iso_or_equiv
_atom_site_adp_type
_atom_site_occupancy
_atom_site_symmetry_multiplicity
_atom_site_calc_flag
_atom_site_refinement_flags
_atom_site_disorder_assembly
_atom_site_disorder_group
S1 S 0.4413(3) 0.1995(2) 0.01452(6) 0.0419(6) Uani 1 1 d . . .
S2 S 0.2476(3) 0.0111(2) -0.00594(6) 0.0366(5) Uani 1 1 d . . .
S3 S 0.3651(3) 0.1036(2) 0.09854(6) 0.0382(5) Uani 1 1 d . . .
S4 S 0.1803(3) -0.0855(2) 0.07561(6) 0.0360(5) Uani 1 1 d . . .
S5 S 0.4848(3) 0.3209(2) -0.05717(7) 0.0460(6) Uani 1 1 d . . .
S6 S 0.2617(3) 0.0929(2) -0.08258(7) 0.0466(6) Uani 1 1 d . . .
S7 S 0.2200(4) 0.0785(3) 0.17223(8) 0.0640(9) Uani 1 1 d . . .
S8 S 0.0131(3) -0.1498(3) 0.14639(7) 0.0486(6) Uani 1 1 d . . .
C1 C 0.3271(10) 0.0765(7) 0.0288(2) 0.0305(19) Uani 1 1 d . . .
C2 C 0.2970(10) 0.0357(8) 0.0632(2) 0.0303(19) Uani 1 1 d . . .
C3 C 0.4029(10) 0.2038(8) -0.0302(2) 0.0308(19) Uani 1 1 d . . .
C4 C 0.3155(10) 0.1163(7) -0.0399(2) 0.0313(19) Uani 1 1 d . . .
C5 C 0.2248(11) 0.0310(8) 0.1298(2) 0.035(2) Uani 1 1 d . . .
C6 C 0.1463(10) -0.0566(8) 0.1199(2) 0.0292(18) Uani 1 1 d . . .
C7 C 0.4017(14) 0.3074(10) -0.0994(3) 0.052(3) Uani 1 1 d . . .
H7A H 0.2912 0.3344 -0.0987 0.063 Uiso 1 1 calc R . .
H7B H 0.4626 0.3561 -0.1178 0.063 Uiso 1 1 calc R . .
C8 C 0.4037(13) 0.1871(9) -0.1090(3) 0.046(2) Uani 1 1 d . . .
H8A H 0.5113 0.1565 -0.1063 0.055 Uiso 1 1 calc R . .
H8B H 0.3803 0.1885 -0.1339 0.055 Uiso 1 1 calc R . .
C9 C 0.137(2) -0.0420(16) 0.2005(4) 0.111(7) Uani 1 1 d . . .
H9A H 0.2136 -0.0612 0.2186 0.133 Uiso 1 1 calc R . .
H9B H 0.0409 -0.0146 0.2127 0.133 Uiso 1 1 calc R . .
C10 C 0.094(2) -0.1429(12) 0.1888(3) 0.089(5) Uani 1 1 d . . .
H10C H 0.0155 -0.1794 0.2064 0.107 Uiso 1 1 calc R . .
H10B H 0.1889 -0.1908 0.1895 0.107 Uiso 1 1 calc R . .
S11 S 0.0507(3) 0.6991(2) 0.01457(6) 0.0416(6) Uani 1 1 d . . .
S12 S 0.2541(3) 0.5106(2) -0.00588(6) 0.0376(5) Uani 1 1 d . . .
S13 S 0.0863(3) 0.6037(2) 0.09842(6) 0.0383(5) Uani 1 1 d . . .
S14 S 0.2820(3) 0.4144(2) 0.07577(6) 0.0370(5) Uani 1 1 d . . .
S15 S 0.0436(3) 0.8208(2) -0.05696(7) 0.0468(6) Uani 1 1 d . . .
S16 S 0.2795(3) 0.5923(2) -0.08243(7) 0.0478(7) Uani 1 1 d . . .
S17 S 0.1928(4) 0.5784(3) 0.17237(7) 0.0623(9) Uani 1 1 d . . .
S18 S 0.4132(3) 0.3502(3) 0.14636(7) 0.0497(7) Uani 1 1 d . . .
C11 C 0.1574(10) 0.5761(7) 0.0286(2) 0.033(2) Uani 1 1 d . . .
C12 C 0.1681(10) 0.5363(8) 0.0635(2) 0.0305(19) Uani 1 1 d . . .
C13 C 0.1139(11) 0.7016(8) -0.0303(2) 0.0328(19) Uani 1 1 d . . .
C14 C 0.2042(10) 0.6155(7) -0.0395(2) 0.0312(19) Uani 1 1 d . . .
C15 C 0.2092(11) 0.5298(9) 0.1303(2) 0.038(2) Uani 1 1 d . . .
C16 C 0.2937(11) 0.4430(8) 0.1201(2) 0.034(2) Uani 1 1 d . . .
C17 C 0.1491(14) 0.8082(9) -0.0993(3) 0.048(3) Uani 1 1 d . . .
H17A H 0.0973 0.8568 -0.1178 0.057 Uiso 1 1 calc R . .
H17B H 0.2590 0.8356 -0.0986 0.057 Uiso 1 1 calc R . .
C18 C 0.1530(12) 0.6853(8) -0.1092(3) 0.042(2) Uani 1 1 d . . .
H18A H 0.1906 0.6867 -0.1340 0.051 Uiso 1 1 calc R . .
H18B H 0.0441 0.6545 -0.1068 0.051 Uiso 1 1 calc R . .
C19 C 0.281(2) 0.4648(16) 0.2001(4) 0.102(6) Uani 1 1 d . . .
H19A H 0.3817 0.4952 0.2072 0.122 Uiso 1 1 calc R . .
H19B H 0.2110 0.4527 0.2216 0.122 Uiso 1 1 calc R . .
C20 C 0.317(2) 0.3554(13) 0.1904(4) 0.097(6) Uani 1 1 d . . .
H20A H 0.2177 0.3115 0.1920 0.116 Uiso 1 1 calc R . .
H20B H 0.3871 0.3178 0.2078 0.116 Uiso 1 1 calc R . .
S21 S 0.3364(3) 0.58915(19) 0.44796(6) 0.0370(5) Uani 1 1 d . . .
S22 S 0.1920(3) 0.36156(19) 0.46838(6) 0.0376(5) Uani 1 1 d . . .
S23 S 0.3080(3) 0.6390(2) 0.53046(6) 0.0388(6) Uani 1 1 d . . .
S24 S 0.1635(3) 0.41168(19) 0.55056(6) 0.0344(5) Uani 1 1 d . . .
S25 S 0.3514(3) 0.57178(19) 0.37006(6) 0.0347(5) Uani 1 1 d . . .
S26 S 0.1921(3) 0.29438(19) 0.39645(6) 0.0344(5) Uani 1 1 d . . .
S27 S 0.3130(3) 0.70384(19) 0.60260(6) 0.0359(5) Uani 1 1 d . . .
S28 S 0.1462(3) 0.42877(19) 0.62781(6) 0.0333(5) Uani 1 1 d . . .
C21 C 0.2561(10) 0.4895(7) 0.4820(2) 0.0304(19) Uani 1 1 d . . .
C22 C 0.2458(10) 0.5112(8) 0.5170(2) 0.032(2) Uani 1 1 d . . .
C23 C 0.3021(10) 0.5048(7) 0.4134(2) 0.0277(18) Uani 1 1 d . . .
C24 C 0.2380(10) 0.4018(7) 0.4229(2) 0.0269(18) Uani 1 1 d . . .
C25 C 0.2627(10) 0.6005(7) 0.5756(2) 0.0263(18) Uani 1 1 d . . .
C26 C 0.1993(10) 0.4944(7) 0.5852(2) 0.0257(17) Uani 1 1 d . . .
C27 C 0.2593(11) 0.4767(8) 0.3436(3) 0.036(2) Uani 1 1 d . . .
H27A H 0.1437 0.4894 0.3446 0.043 Uiso 1 1 calc R . .
H27B H 0.2989 0.4947 0.3190 0.043 Uiso 1 1 calc R . .
C28 C 0.2910(10) 0.3502(7) 0.3553(2) 0.0295(19) Uani 1 1 d . . .
H28A H 0.4063 0.3398 0.3571 0.035 Uiso 1 1 calc R . .
H28B H 0.2575 0.3057 0.3368 0.035 Uiso 1 1 calc R . .
C29 C 0.2112(12) 0.6497(8) 0.6444(2) 0.034(2) Uani 1 1 d . . .
H29A H 0.2473 0.6929 0.6629 0.041 Uiso 1 1 calc R . .
H29B H 0.0962 0.6621 0.6427 0.041 Uiso 1 1 calc R . .
C30 C 0.2394(11) 0.5254(7) 0.6550(2) 0.0314(19) Uani 1 1 d . . .
H30A H 0.1991 0.5066 0.6796 0.038 Uiso 1 1 calc R . .
H30B H 0.3548 0.5120 0.6541 0.038 Uiso 1 1 calc R . .
S31 S 1.0726(3) -0.1396(2) 0.46913(6) 0.0403(6) Uani 1 1 d . . .
S32 S 0.9379(3) 0.08952(19) 0.44854(6) 0.0368(5) Uani 1 1 d . . .
S33 S 1.1113(3) -0.20504(19) 0.39686(6) 0.0351(5) Uani 1 1 d . . .
S34 S 0.9623(3) 0.07136(19) 0.37105(6) 0.0353(5) Uani 1 1 d . . .
C31 C 1.0015(11) -0.0106(7) 0.4825(2) 0.0331(19) Uani 1 1 d . . .
C32 C 1.0496(10) -0.0986(7) 0.4232(2) 0.0297(19) Uani 1 1 d . . .
C33 C 0.9921(10) 0.0057(7) 0.4137(2) 0.0275(18) Uani 1 1 d . . .
C34 C 1.0319(12) -0.1511(8) 0.3547(2) 0.036(2) Uani 1 1 d . . .
H34A H 1.0780 -0.1943 0.3363 0.044 Uiso 1 1 calc R . .
H34B H 0.9160 -0.1633 0.3562 0.044 Uiso 1 1 calc R . .
C35 C 1.0671(11) -0.0240(8) 0.3440(2) 0.034(2) Uani 1 1 d . . .
H35A H 1.0393 -0.0048 0.3195 0.041 Uiso 1 1 calc R . .
H35B H 1.1822 -0.0112 0.3450 0.041 Uiso 1 1 calc R . .
S41 S 0.4405(3) 0.08805(19) 0.44894(6) 0.0350(5) Uani 1 1 d . . .
S42 S 0.5739(3) -0.1379(2) 0.46887(6) 0.0366(5) Uani 1 1 d . . .
S43 S 0.4611(3) 0.07142(19) 0.37127(6) 0.0344(5) Uani 1 1 d . . .
S44 S 0.6120(3) -0.20471(19) 0.39711(6) 0.0344(5) Uani 1 1 d . . .
C41 C 0.5044(11) -0.0109(7) 0.4827(2) 0.0298(18) Uani 1 1 d . . .
C42 C 0.4915(10) 0.0053(7) 0.4145(2) 0.0271(18) Uani 1 1 d . . .
C43 C 0.5514(10) -0.0978(7) 0.4234(2) 0.0264(18) Uani 1 1 d . . .
C44 C 0.5683(12) -0.0238(8) 0.3445(2) 0.035(2) Uani 1 1 d . . .
H44A H 0.5418 -0.0052 0.3199 0.042 Uiso 1 1 calc R . .
H44B H 0.6832 -0.0112 0.3458 0.042 Uiso 1 1 calc R . .
C45 C 0.5311(10) -0.1485(7) 0.3557(2) 0.0269(18) Uani 1 1 d . . .
H45A H 0.5735 -0.1926 0.3371 0.032 Uiso 1 1 calc R . .
H45B H 0.4149 -0.1589 0.3576 0.032 Uiso 1 1 calc R . .
Hg1 Hg 0.61742(6) 0.66403(4) 0.242804(12) 0.05132(14) Uani 1 1 d . . .
Hg2 Hg 0.76174(6) 0.16417(4) 0.242671(12) 0.05134(14) Uani 1 1 d . . .
S60 S 0.7288(4) 0.6068(2) 0.18529(7) 0.0538(7) Uani 1 1 d . . .
C60 C 0.7588(13) 0.4682(9) 0.1941(3) 0.044(2) Uani 1 1 d . . .
N60 N 0.7837(13) 0.3705(8) 0.1989(3) 0.061(3) Uani 1 1 d . . .
S61 S 0.8590(4) 0.7166(2) 0.27713(8) 0.0608(8) Uani 1 1 d . . .
C61 C 0.8215(12) 0.8549(7) 0.2751(2) 0.034(2) Uani 1 1 d . . .
N61 N 0.8075(11) 0.9450(9) 0.2737(3) 0.054(2) Uiso 1 1 d . . .
S62 S 0.3406(5) 0.6938(3) 0.26606(12) 0.0884(13) Uani 1 1 d . . .
C62 C 0.3439(15) 0.8233(12) 0.2727(3) 0.065(4) Uani 1 1 d . . .
N62 N 0.3394(18) 0.9187(14) 0.2780(4) 0.104(4) Uiso 1 1 d . . .
S70 S 0.6798(4) 0.1070(2) 0.18516(7) 0.0521(7) Uani 1 1 d . . .
C70 C 0.6406(13) -0.0319(9) 0.1939(3) 0.043(2) Uani 1 1 d . . .
N70 N 0.6137(14) -0.1287(8) 0.1979(3) 0.062(3) Uani 1 1 d . . .
S71 S 0.5032(4) 0.2164(2) 0.27690(8) 0.0599(8) Uani 1 1 d . . .
C71 C 0.5438(12) 0.3568(9) 0.2745(3) 0.042(2) Uani 1 1 d . . .
N71 N 0.5605(12) 0.4560(9) 0.2724(3) 0.063(3) Uiso 1 1 d . . .
S72 S 1.0265(5) 0.1937(3) 0.26547(13) 0.0900(14) Uani 1 1 d . . .
C72 C 1.0169(14) 0.3318(13) 0.2738(3) 0.063(3) Uani 1 1 d . . .
N72 N 1.0182(14) 0.4263(12) 0.2785(3) 0.080(3) Uiso 1 1 d . . .

loop_
_atom_site_aniso_label
_atom_site_aniso_U_11
_atom_site_aniso_U_22
_atom_site_aniso_U_33
_atom_site_aniso_U_23
_atom_site_aniso_U_13
_atom_site_aniso_U_12
S1 0.0523(15) 0.0450(15) 0.0288(12) -0.0066(10) -0.0012(10) -0.0154(11)
S2 0.0484(14) 0.0361(13) 0.0242(11) -0.0003(9) -0.0003(9) -0.0127(10)
S3 0.0423(14) 0.0446(14) 0.0275(12) -0.0021(10) -0.0036(9) -0.0072(10)
S4 0.0481(14) 0.0344(13) 0.0252(11) -0.0026(9) -0.0015(9) -0.0035(10)
S5 0.0590(16) 0.0422(14) 0.0361(13) -0.0023(11) -0.0001(11) -0.0230(12)
S6 0.0591(17) 0.0500(15) 0.0312(13) -0.0042(11) -0.0067(11) -0.0226(12)
S7 0.090(2) 0.069(2) 0.0337(14) -0.0178(13) 0.0081(14) -0.0293(17)
S8 0.0559(16) 0.0576(17) 0.0309(13) -0.0019(11) 0.0039(11) -0.0160(12)
C1 0.028(5) 0.033(5) 0.031(5) -0.008(4) 0.001(4) 0.004(3)
C2 0.031(5) 0.034(5) 0.025(4) -0.003(4) 0.002(3) 0.007(4)
C3 0.030(5) 0.034(5) 0.029(5) -0.008(4) -0.004(4) 0.001(4)
C4 0.029(5) 0.030(5) 0.035(5) -0.006(4) -0.003(4) -0.005(3)
C5 0.033(5) 0.030(5) 0.038(5) 0.002(4) 0.004(4) 0.008(4)
C6 0.025(4) 0.041(5) 0.024(4) -0.011(4) -0.007(3) -0.002(4)
C7 0.072(8) 0.057(7) 0.029(5) -0.011(5) -0.002(5) -0.018(5)
C8 0.053(6) 0.054(7) 0.028(5) 0.003(4) 0.005(4) 0.000(5)
C9 0.175(18) 0.116(14) 0.036(8) 0.030(8) -0.037(9) -0.075(13)
C10 0.173(16) 0.062(9) 0.027(6) 0.018(6) -0.012(8) -0.027(9)
S11 0.0494(15) 0.0438(14) 0.0324(12) -0.0075(10) -0.0024(10) 0.0173(11)
S12 0.0493(14) 0.0371(13) 0.0256(11) 0.0005(9) -0.0040(10) 0.0144(10)
S13 0.0409(14) 0.0446(14) 0.0291(12) -0.0034(10) -0.0015(10) 0.0079(10)
S14 0.0495(14) 0.0350(13) 0.0269(11) -0.0058(9) -0.0015(10) 0.0042(10)
S15 0.0620(17) 0.0435(15) 0.0349(13) -0.0033(11) -0.0044(11) 0.0241(12)
S16 0.0557(17) 0.0536(16) 0.0326(13) -0.0019(11) 0.0040(11) 0.0226(12)
S17 0.087(2) 0.070(2) 0.0331(14) -0.0173(13) -0.0108(14) 0.0284(16)
S18 0.0577(17) 0.0607(18) 0.0306(13) -0.0013(12) -0.0095(11) 0.0170(13)
C11 0.030(5) 0.030(5) 0.038(5) -0.001(4) -0.006(4) -0.005(3)
C12 0.033(5) 0.035(5) 0.024(4) -0.007(4) 0.001(3) -0.004(4)
C13 0.038(5) 0.035(5) 0.025(4) -0.003(4) 0.000(4) -0.001(4)
C14 0.038(5) 0.030(5) 0.027(4) -0.005(4) -0.008(4) 0.002(4)
C15 0.044(6) 0.050(6) 0.019(4) -0.005(4) -0.002(4) -0.001(4)
C16 0.039(5) 0.039(5) 0.025(5) -0.003(4) -0.008(4) -0.002(4)
C17 0.069(7) 0.039(6) 0.034(5) 0.004(4) -0.003(5) 0.003(5)
C18 0.046(6) 0.041(6) 0.040(5) -0.006(4) -0.002(4) 0.013(4)
C19 0.151(16) 0.106(14) 0.044(8) 0.013(8) -0.003(9) 0.037(11)
C20 0.186(18) 0.064(10) 0.041(7) -0.019(7) 0.009(9) 0.016(10)
S21 0.0605(16) 0.0264(12) 0.0246(11) -0.0043(9) -0.0030(10) -0.0087(10)
S22 0.0622(16) 0.0279(12) 0.0228(11) -0.0034(9) -0.0010(10) -0.0092(10)
S23 0.0629(16) 0.0307(12) 0.0219(11) -0.0021(9) 0.0036(10) -0.0142(10)
S24 0.0547(15) 0.0267(11) 0.0225(11) -0.0062(8) -0.0019(9) -0.0100(9)
S25 0.0527(15) 0.0269(11) 0.0241(11) -0.0040(8) 0.0046(9) -0.0054(9)
S26 0.0496(14) 0.0293(12) 0.0250(11) -0.0063(9) -0.0008(9) -0.0090(9)
S27 0.0521(15) 0.0286(12) 0.0281(11) -0.0089(9) 0.0005(10) -0.0138(10)
S28 0.0507(14) 0.0280(11) 0.0207(10) -0.0045(8) 0.0060(9) -0.0088(9)
C21 0.033(5) 0.028(5) 0.030(5) -0.005(3) 0.004(4) -0.008(4)
C22 0.034(5) 0.035(5) 0.027(5) -0.005(4) -0.008(4) 0.003(4)
C23 0.030(5) 0.030(5) 0.025(4) -0.009(3) 0.004(3) -0.003(3)
C24 0.027(5) 0.026(4) 0.028(4) -0.007(3) 0.004(3) -0.001(3)
C25 0.036(5) 0.023(4) 0.021(4) -0.003(3) -0.005(3) 0.001(3)
C26 0.030(5) 0.028(4) 0.020(4) -0.005(3) 0.002(3) 0.002(3)
C27 0.034(5) 0.033(5) 0.041(5) -0.003(4) -0.005(4) -0.001(4)
C28 0.035(5) 0.024(4) 0.032(5) -0.011(3) -0.002(4) 0.006(3)
C29 0.047(6) 0.033(5) 0.024(4) -0.009(4) 0.001(4) -0.001(4)
C30 0.049(6) 0.024(4) 0.021(4) -0.002(3) -0.005(4) 0.003(4)
S31 0.0684(17) 0.0276(12) 0.0245(11) -0.0028(9) -0.0001(10) 0.0101(11)
S32 0.0572(15) 0.0281(12) 0.0250(11) -0.0050(9) 0.0022(10) 0.0104(10)
S33 0.0518(15) 0.0294(12) 0.0251(11) -0.0071(9) -0.0025(10) 0.0095(10)
S34 0.0547(15) 0.0282(12) 0.0243(11) -0.0050(9) -0.0088(10) 0.0081(10)
C31 0.039(5) 0.023(4) 0.038(5) -0.009(4) 0.004(4) -0.004(4)
C32 0.038(5) 0.023(4) 0.030(5) -0.008(3) -0.006(4) -0.001(3)
C33 0.031(5) 0.029(5) 0.024(4) -0.005(3) -0.008(3) 0.002(3)
C34 0.055(6) 0.026(5) 0.029(5) -0.011(4) 0.002(4) -0.009(4)
C35 0.042(5) 0.033(5) 0.027(5) -0.006(4) 0.000(4) -0.001(4)
S41 0.0537(15) 0.0274(12) 0.0239(11) -0.0044(9) -0.0004(9) 0.0077(10)
S42 0.0572(15) 0.0303(12) 0.0222(11) -0.0015(9) -0.0040(10) 0.0107(10)
S43 0.0523(15) 0.0260(11) 0.0258(11) -0.0048(8) -0.0072(10) 0.0079(9)
S44 0.0493(14) 0.0270(11) 0.0275(11) -0.0068(9) -0.0010(9) 0.0099(9)
C41 0.035(5) 0.029(5) 0.024(4) 0.000(3) 0.002(3) 0.003(4)
C42 0.032(5) 0.030(5) 0.019(4) -0.005(3) 0.000(3) 0.000(3)
C43 0.031(5) 0.030(5) 0.020(4) -0.008(3) 0.004(3) -0.004(3)
C44 0.045(6) 0.031(5) 0.027(5) 0.001(4) 0.001(4) -0.003(4)
C45 0.029(5) 0.025(4) 0.028(4) -0.007(3) -0.003(3) 0.001(3)
Hg1 0.0656(3) 0.0347(2) 0.0549(3) -0.01389(18) 0.0041(2) -0.00141(18)
Hg2 0.0676(3) 0.0350(2) 0.0543(3) -0.01397(18) -0.0115(2) 0.00189(18)
S60 0.087(2) 0.0360(14) 0.0360(14) 0.0014(11) 0.0064(13) 0.0063(13)
C60 0.053(6) 0.047(7) 0.032(5) -0.007(4) -0.002(4) 0.008(5)
N60 0.098(8) 0.026(5) 0.058(6) 0.001(4) -0.012(5) 0.017(5)
S61 0.096(2) 0.0328(15) 0.0564(18) -0.0017(12) -0.0323(16) -0.0006(14)
C61 0.061(6) 0.022(5) 0.019(4) -0.006(3) -0.007(4) -0.007(4)
S62 0.079(3) 0.063(2) 0.111(3) 0.021(2) 0.040(2) 0.0090(18)
C62 0.075(9) 0.079(10) 0.039(6) -0.003(6) -0.005(6) 0.041(7)
S70 0.083(2) 0.0357(14) 0.0367(14) 0.0024(11) -0.0103(13) -0.0083(12)
C70 0.061(7) 0.041(6) 0.028(5) -0.005(4) -0.001(4) 0.001(5)
N70 0.106(8) 0.033(5) 0.048(6) -0.003(4) -0.008(5) 0.006(5)
S71 0.086(2) 0.0324(14) 0.0574(18) -0.0029(12) 0.0245(15) 0.0001(13)
C71 0.048(6) 0.038(6) 0.037(5) 0.007(4) 0.006(4) 0.011(4)
S72 0.086(3) 0.059(2) 0.125(3) 0.016(2) -0.055(2) -0.0100(18)
C72 0.054(7) 0.089(10) 0.046(7) -0.009(6) 0.005(5) -0.030(6)

loop_
_atom_type_symbol
_atom_type_description
_atom_type_scat_dispersion_real
_atom_type_scat_dispersion_imag
_atom_type_scat_source
C C 0.0033 0.0016 'International Tables Vol C Tables 4.2.6.8 and 6.1.1.4'
H H 0.0000 0.0000 'International Tables Vol C Tables 4.2.6.8 and 6.1.1.4'
N N 0.0061 0.0033 'International Tables Vol C Tables 4.2.6.8 and 6.1.1.4'
S S 0.1246 0.1234 'International Tables Vol C Tables 4.2.6.8 and 6.1.1.4'
Hg Hg -2.3894 9.2266 'International Tables Vol C Tables 4.2.6.8 and 6.1.1.4'

loop_
_geom_angle_atom_site_label_1
_geom_angle_atom_site_label_2
_geom_angle_atom_site_label_3
_geom_angle
_geom_angle_site_symmetry_1
_geom_angle_site_symmetry_3
_geom_angle_publ_flag
C3 S1 C1 96.2(4) . . ?
C4 S2 C1 95.5(4) . . ?
C2 S3 C5 93.2(4) . . ?
C2 S4 C6 94.3(4) . . ?
C3 S5 C7 102.8(5) . . ?
C4 S6 C8 99.8(4) . . ?
C5 S7 C9 102.8(6) . . ?
C6 S8 C10 99.8(6) . . ?
C2 C1 S1 124.1(7) . . ?
C2 C1 S2 121.8(7) . . ?
S1 C1 S2 114.0(5) . . ?
C1 C2 S4 121.9(7) . . ?
C1 C2 S3 123.0(7) . . ?
S4 C2 S3 115.1(5) . . ?
C4 C3 S1 117.0(7) . . ?
C4 C3 S5 128.1(7) . . ?
S1 C3 S5 114.9(5) . . ?
C3 C4 S6 128.4(7) . . ?
C3 C4 S2 117.0(7) . . ?
S6 C4 S2 114.7(5) . . ?
C6 C5 S7 127.7(7) . . ?
C6 C5 S3 117.6(7) . . ?
S7 C5 S3 114.5(5) . . ?
C5 C6 S8 127.0(7) . . ?
C5 C6 S4 117.2(7) . . ?
S8 C6 S4 115.7(5) . . ?
C8 C7 S5 113.3(8) . . ?
C8 C7 H7A 108.9 . . ?
S5 C7 H7A 108.9 . . ?
C8 C7 H7B 108.9 . . ?
S5 C7 H7B 108.9 . . ?
H7A C7 H7B 107.7 . . ?
C7 C8 S6 113.9(7) . . ?
C7 C8 H8A 108.8 . . ?
S6 C8 H8A 108.8 . . ?
C7 C8 H8B 108.8 . . ?
S6 C8 H8B 108.8 . . ?
H8A C8 H8B 107.7 . . ?
C10 C9 S7 124.3(11) . . ?
C10 C9 H9A 106.3 . . ?
S7 C9 H9A 106.3 . . ?
C10 C9 H9B 106.2 . . ?
S7 C9 H9B 106.2 . . ?
H9A C9 H9B 106.4 . . ?
C9 C10 S8 122.6(10) . . ?
C9 C10 H10C 106.7 . . ?
S8 C10 H10C 106.7 . . ?
C9 C10 H10B 106.7 . . ?
S8 C10 H10B 106.7 . . ?
H10C C10 H10B 106.6 . . ?
C11 S11 C13 95.1(4) . . ?
C14 S12 C11 95.3(4) . . ?
C12 S13 C15 94.2(4) . . ?
C12 S14 C16 94.3(4) . . ?
C13 S15 C17 102.1(4) . . ?
C14 S16 C18 100.6(4) . . ?
C15 S17 C19 102.8(6) . . ?
C16 S18 C20 101.9(6) . . ?
C12 C11 S11 122.8(7) . . ?
C12 C11 S12 122.7(7) . . ?
S11 C11 S12 114.5(5) . . ?
C11 C12 S13 124.3(7) . . ?
C11 C12 S14 120.4(7) . . ?
S13 C12 S14 115.1(5) . . ?
C14 C13 S11 117.3(7) . . ?
C14 C13 S15 129.5(7) . . ?
S11 C13 S15 113.1(5) . . ?
C13 C14 S12 117.6(7) . . ?
C13 C14 S16 127.7(7) . . ?
S12 C14 S16 114.7(5) . . ?
C16 C15 S17 128.6(7) . . ?
C16 C15 S13 116.8(7) . . ?
S17 C15 S13 114.5(5) . . ?
C15 C16 S18 126.7(7) . . ?
C15 C16 S14 117.5(7) . . ?
S18 C16 S14 115.8(5) . . ?
C18 C17 S15 113.1(7) . . ?
C18 C17 H17A 109.0 . . ?
S15 C17 H17A 109.0 . . ?
C18 C17 H17B 109.0 . . ?
S15 C17 H17B 109.0 . . ?
H17A C17 H17B 107.8 . . ?
C17 C18 S16 113.7(7) . . ?
C17 C18 H18A 108.8 . . ?
S16 C18 H18A 108.8 . . ?
C17 C18 H18B 108.8 . . ?
S16 C18 H18B 108.8 . . ?
H18A C18 H18B 107.7 . . ?
C20 C19 S17 125.6(12) . . ?
C20 C19 H19A 105.9 . . ?
S17 C19 H19A 105.9 . . ?
C20 C19 H19B 105.9 . . ?
S17 C19 H19B 105.9 . . ?
H19A C19 H19B 106.2 . . ?
C19 C20 S18 116.2(12) . . ?
C19 C20 H20A 108.2 . . ?
S18 C20 H20A 108.2 . . ?
C19 C20 H20B 108.2 . . ?
S18 C20 H20B 108.2 . . ?
H20A C20 H20B 107.4 . . ?
C21 S21 C23 95.1(4) . . ?
C21 S22 C24 95.2(4) . . ?
C22 S23 C25 95.6(4) . . ?
C22 S24 C26 94.9(4) . . ?
C23 S25 C27 101.2(4) . . ?
C24 S26 C28 100.2(4) . . ?
C25 S27 C29 101.4(4) . . ?
C26 S28 C30 100.9(4) . . ?
C22 C21 S22 122.9(7) . . ?
C22 C21 S21 122.0(7) . . ?
S22 C21 S21 115.1(5) . . ?
C21 C22 S23 122.8(7) . . ?
C21 C22 S24 121.5(7) . . ?
S23 C22 S24 115.7(5) . . ?
C24 C23 S21 116.8(6) . . ?
C24 C23 S25 128.3(7) . . ?
S21 C23 S25 114.9(5) . . ?
C23 C24 S26 129.6(7) . . ?
C23 C24 S22 117.7(6) . . ?
S26 C24 S22 112.7(5) . . ?
C26 C25 S23 117.1(6) . . ?
C26 C25 S27 128.7(6) . . ?
S23 C25 S27 114.1(5) . . ?
C25 C26 S28 128.6(6) . . ?
C25 C26 S24 116.5(6) . . ?
S28 C26 S24 114.9(5) . . ?
C28 C27 S25 113.8(6) . . ?
C28 C27 H27A 108.8 . . ?
S25 C27 H27A 108.8 . . ?
C28 C27 H27B 108.8 . . ?
S25 C27 H27B 108.8 . . ?
H27A C27 H27B 107.7 . . ?
C27 C28 S26 115.2(6) . . ?
C27 C28 H28A 108.5 . . ?
S26 C28 H28A 108.5 . . ?
C27 C28 H28B 108.5 . . ?
S26 C28 H28B 108.5 . . ?
H28A C28 H28B 107.5 . . ?
C30 C29 S27 113.7(6) . . ?
C30 C29 H29A 108.8 . . ?
S27 C29 H29A 108.8 . . ?
C30 C29 H29B 108.8 . . ?
S27 C29 H29B 108.8 . . ?
H29A C29 H29B 107.7 . . ?
C29 C30 S28 115.2(6) . . ?
C29 C30 H30A 108.5 . . ?
S28 C30 H30A 108.5 . . ?
C29 C30 H30B 108.5 . . ?
S28 C30 H30B 108.5 . . ?
H30A C30 H30B 107.5 . . ?
C31 S31 C32 94.6(4) . . ?
C31 S32 C33 95.0(4) . . ?
C32 S33 C34 100.9(4) . . ?
C33 S34 C35 101.4(4) . . ?
C31 C31 S31 121.6(9) 2_756 . ?
C31 C31 S32 122.6(9) 2_756 . ?
S31 C31 S32 115.8(5) . . ?
C33 C32 S33 129.9(7) . . ?
C33 C32 S31 117.7(7) . . ?
S33 C32 S31 112.4(5) . . ?
C32 C33 S34 128.4(7) . . ?
C32 C33 S32 116.7(6) . . ?
S34 C33 S32 114.9(5) . . ?
C35 C34 S33 113.3(6) . . ?
C35 C34 H34A 108.9 . . ?
S33 C34 H34A 108.9 . . ?
C35 C34 H34B 108.9 . . ?
S33 C34 H34B 108.9 . . ?
H34A C34 H34B 107.7 . . ?
C34 C35 S34 115.2(6) . . ?
C34 C35 H35A 108.5 . . ?
S34 C35 H35A 108.5 . . ?
C34 C35 H35B 108.5 . . ?
S34 C35 H35B 108.5 . . ?
H35A C35 H35B 107.5 . . ?
C41 S41 C42 95.4(4) . . ?
C41 S42 C43 95.7(4) . . ?
C42 S43 C44 101.1(4) . . ?
C43 S44 C45 99.8(4) . . ?
C41 C41 S42 123.7(9) 2_656 . ?
C41 C41 S41 121.5(9) 2_656 . ?
S42 C41 S41 114.7(5) . . ?
C43 C42 S41 117.5(6) . . ?
C43 C42 S43 127.3(7) . . ?
S41 C42 S43 115.2(5) . . ?
C42 C43 S44 130.7(7) . . ?
C42 C43 S42 116.6(6) . . ?
S44 C43 S42 112.6(5) . . ?
C45 C44 S43 113.8(6) . . ?
C45 C44 H44A 108.8 . . ?
S43 C44 H44A 108.8 . . ?
C45 C44 H44B 108.8 . . ?
S43 C44 H44B 108.8 . . ?
H44A C44 H44B 107.7 . . ?
C44 C45 S44 114.5(6) . . ?
C44 C45 H45A 108.6 . . ?
S44 C45 H45A 108.6 . . ?
C44 C45 H45B 108.6 . . ?
S44 C45 H45B 108.6 . . ?
H45A C45 H45B 107.6 . . ?
S62 Hg1 S60 132.42(15) . . ?
S62 Hg1 S61 120.66(15) . . ?
S60 Hg1 S61 106.57(11) . . ?
S62 Hg1 N71 82.3(2) . . ?
S60 Hg1 N71 95.3(2) . . ?
S61 Hg1 N71 100.3(2) . . ?
S72 Hg2 S70 132.00(15) . . ?
S72 Hg2 S71 121.06(15) . . ?
S70 Hg2 S71 106.59(11) . . ?
C60 S60 Hg1 103.6(4) . . ?
N60 C60 S60 177.0(10) . . ?
C61 S61 Hg1 96.6(3) . . ?
N61 C61 S61 175.5(10) . . ?
C62 S62 Hg1 102.3(5) . . ?
N62 C62 S62 177.1(15) . . ?
C70 S70 Hg2 104.1(3) . . ?
N70 C70 S70 176.0(9) . . ?
C71 S71 Hg2 95.9(4) . . ?
N71 C71 S71 175.2(10) . . ?
C71 N71 Hg1 158.3(9) . . ?
C72 S72 Hg2 102.1(4) . . ?
N72 C72 S72 176.4(13) . . ?

loop_
_geom_bond_atom_site_label_1
_geom_bond_atom_site_label_2
_geom_bond_distance
_geom_bond_site_symmetry_2
_geom_bond_publ_flag
S1 C3 1.734(9) . ?
S1 C1 1.746(9) . ?
S2 C4 1.750(9) . ?
S2 C1 1.753(9) . ?
S3 C2 1.753(9) . ?
S3 C5 1.762(9) . ?
S4 C2 1.730(9) . ?
S4 C6 1.753(8) . ?
S5 C3 1.735(9) . ?
S5 C7 1.797(10) . ?
S6 C4 1.750(9) . ?
S6 C8 1.800(10) . ?
S7 C5 1.756(10) . ?
S7 C9 1.791(14) . ?
S8 C6 1.750(9) . ?
S8 C10 1.781(13) . ?
C1 C2 1.345(12) . ?
C3 C4 1.354(12) . ?
C5 C6 1.320(13) . ?
C7 C8 1.500(15) . ?
C7 H7A 0.9700 . ?
C7 H7B 0.9700 . ?
C8 H8A 0.9700 . ?
C8 H8B 0.9700 . ?
C9 C10 1.37(2) . ?
C9 H9A 0.9700 . ?
C9 H9B 0.9700 . ?
C10 H10C 0.9700 . ?
C10 H10B 0.9700 . ?
S11 C11 1.743(9) . ?
S11 C13 1.747(9) . ?
S12 C14 1.738(8) . ?
S12 C11 1.745(10) . ?
S13 C12 1.724(9) . ?
S13 C15 1.776(9) . ?
S14 C12 1.750(9) . ?
S14 C16 1.753(9) . ?
S15 C13 1.752(9) . ?
S15 C17 1.804(11) . ?
S16 C14 1.756(9) . ?
S16 C18 1.787(9) . ?
S17 C15 1.747(9) . ?
S17 C19 1.788(14) . ?
S18 C16 1.741(9) . ?
S18 C20 1.815(14) . ?
C11 C12 1.358(12) . ?
C13 C14 1.326(12) . ?
C15 C16 1.321(13) . ?
C17 C18 1.533(14) . ?
C17 H17A 0.9700 . ?
C17 H17B 0.9700 . ?
C18 H18A 0.9700 . ?
C18 H18B 0.9700 . ?
C19 C20 1.40(2) . ?
C19 H19A 0.9700 . ?
C19 H19B 0.9700 . ?
C20 H20A 0.9700 . ?
C20 H20B 0.9700 . ?
S21 C21 1.745(9) . ?
S21 C23 1.763(8) . ?
S22 C21 1.738(9) . ?
S22 C24 1.754(8) . ?
S23 C22 1.728(9) . ?
S23 C25 1.736(8) . ?
S24 C22 1.738(9) . ?
S24 C26 1.757(8) . ?
S25 C23 1.764(8) . ?
S25 C27 1.781(9) . ?
S26 C24 1.751(9) . ?
S26 C28 1.778(9) . ?
S27 C25 1.739(8) . ?
S27 C29 1.802(9) . ?
S28 C26 1.739(8) . ?
S28 C30 1.817(9) . ?
C21 C22 1.374(12) . ?
C23 C24 1.327(11) . ?
C25 C26 1.358(11) . ?
C27 C28 1.532(12) . ?
C27 H27A 0.9700 . ?
C27 H27B 0.9700 . ?
C28 H28A 0.9700 . ?
C28 H28B 0.9700 . ?
C29 C30 1.495(12) . ?
C29 H29A 0.9700 . ?
C29 H29B 0.9700 . ?
C30 H30A 0.9700 . ?
C30 H30B 0.9700 . ?
S31 C31 1.746(9) . ?
S31 C32 1.772(9) . ?
S32 C31 1.746(9) . ?
S32 C33 1.772(9) . ?
S33 C32 1.745(9) . ?
S33 C34 1.807(9) . ?
S34 C33 1.737(8) . ?
S34 C35 1.794(9) . ?
C31 C31 1.375(18) 2_756 ?
C32 C33 1.335(12) . ?
C34 C35 1.528(12) . ?
C34 H34A 0.9700 . ?
C34 H34B 0.9700 . ?
C35 H35A 0.9700 . ?
C35 H35B 0.9700 . ?
S41 C41 1.736(8) . ?
S41 C42 1.745(8) . ?
S42 C41 1.726(9) . ?
S42 C43 1.751(8) . ?
S43 C42 1.763(8) . ?
S43 C44 1.796(10) . ?
S44 C43 1.746(8) . ?
S44 C45 1.797(8) . ?
C41 C41 1.357(17) 2_656 ?
C42 C43 1.326(12) . ?
C44 C45 1.508(12) . ?
C44 H44A 0.9700 . ?
C44 H44B 0.9700 . ?
C45 H45A 0.9700 . ?
C45 H45B 0.9700 . ?
Hg1 S62 2.454(4) . ?
Hg1 S60 2.479(3) . ?
Hg1 S61 2.560(3) . ?
Hg1 N71 2.607(11) . ?
Hg2 S72 2.443(3) . ?
Hg2 S70 2.477(3) . ?
Hg2 S71 2.555(3) . ?
S60 C60 1.648(11) . ?
C60 N60 1.164(13) . ?
S61 C61 1.651(9) . ?
C61 N61 1.061(12) . ?
S62 C62 1.572(15) . ?
C62 N62 1.163(19) . ?
S70 C70 1.660(11) . ?
C70 N70 1.151(13) . ?
S71 C71 1.677(11) . ?
C71 N71 1.169(14) . ?
S72 C72 1.690(15) . ?
C72 N72 1.145(17) . ?

loop_
_geom_torsion_atom_site_label_1
_geom_torsion_atom_site_label_2
_geom_torsion_atom_site_label_3
_geom_torsion_atom_site_label_4
_geom_torsion
_geom_torsion_site_symmetry_1
_geom_torsion_site_symmetry_2
_geom_torsion_site_symmetry_3
_geom_torsion_site_symmetry_4
_geom_torsion_publ_flag
C3 S1 C1 C2 -172.9(8) . . . . ?
C3 S1 C1 S2 5.2(5) . . . . ?
C4 S2 C1 C2 173.6(7) . . . . ?
C4 S2 C1 S1 -4.5(5) . . . . ?
S1 C1 C2 S4 179.0(5) . . . . ?
S2 C1 C2 S4 1.1(11) . . . . ?
S1 C1 C2 S3 1.6(11) . . . . ?
S2 C1 C2 S3 -176.3(5) . . . . ?
C6 S4 C2 C1 -162.8(7) . . . . ?
C6 S4 C2 S3 14.8(5) . . . . ?
C5 S3 C2 C1 161.2(7) . . . . ?
C5 S3 C2 S4 -16.3(5) . . . . ?
C1 S1 C3 C4 -4.1(8) . . . . ?
C1 S1 C3 S5 176.6(5) . . . . ?
C7 S5 C3 C4 7.7(10) . . . . ?
C7 S5 C3 S1 -173.1(6) . . . . ?
S1 C3 C4 S6 -177.8(5) . . . . ?
S5 C3 C4 S6 1.4(13) . . . . ?
S1 C3 C4 S2 1.5(10) . . . . ?
S5 C3 C4 S2 -179.3(5) . . . . ?
C8 S6 C4 C3 17.2(10) . . . . ?
C8 S6 C4 S2 -162.1(5) . . . . ?
C1 S2 C4 C3 1.9(8) . . . . ?
C1 S2 C4 S6 -178.7(5) . . . . ?
C9 S7 C5 C6 16.9(12) . . . . ?
C9 S7 C5 S3 -157.3(8) . . . . ?
C2 S3 C5 C6 12.2(8) . . . . ?
C2 S3 C5 S7 -172.9(5) . . . . ?
S7 C5 C6 S8 0.6(13) . . . . ?
S3 C5 C6 S8 174.7(5) . . . . ?
S7 C5 C6 S4 -178.2(5) . . . . ?
S3 C5 C6 S4 -4.1(10) . . . . ?
C10 S8 C6 C5 -28.6(10) . . . . ?
C10 S8 C6 S4 150.2(7) . . . . ?
C2 S4 C6 C5 -6.4(8) . . . . ?
C2 S4 C6 S8 174.6(5) . . . . ?
C3 S5 C7 C8 -43.0(9) . . . . ?
S5 C7 C8 S6 71.1(10) . . . . ?
C4 S6 C8 C7 -52.9(8) . . . . ?
C5 S7 C9 C10 1(2) . . . . ?
S7 C9 C10 S8 -34(3) . . . . ?
C6 S8 C10 C9 45.3(19) . . . . ?
C13 S11 C11 C12 173.1(8) . . . . ?
C13 S11 C11 S12 -5.1(6) . . . . ?
C14 S12 C11 C12 -173.6(8) . . . . ?
C14 S12 C11 S11 4.6(6) . . . . ?
S11 C11 C12 S13 -2.7(12) . . . . ?
S12 C11 C12 S13 175.4(5) . . . . ?
S11 C11 C12 S14 -178.2(5) . . . . ?
S12 C11 C12 S14 -0.1(11) . . . . ?
C15 S13 C12 C11 -161.2(8) . . . . ?
C15 S13 C12 S14 14.5(6) . . . . ?
C16 S14 C12 C11 162.3(8) . . . . ?
C16 S14 C12 S13 -13.5(6) . . . . ?
C11 S11 C13 C14 3.9(8) . . . . ?
C11 S11 C13 S15 -176.7(5) . . . . ?
C17 S15 C13 C14 -8.0(11) . . . . ?
C17 S15 C13 S11 172.8(5) . . . . ?
S11 C13 C14 S12 -1.3(11) . . . . ?
S15 C13 C14 S12 179.4(6) . . . . ?
S11 C13 C14 S16 177.8(5) . . . . ?
S15 C13 C14 S16 -1.5(14) . . . . ?
C11 S12 C14 C13 -2.0(8) . . . . ?
C11 S12 C14 S16 178.8(5) . . . . ?
C18 S16 C14 C13 -17.3(10) . . . . ?
C18 S16 C14 S12 161.9(6) . . . . ?
C19 S17 C15 C16 -12.2(13) . . . . ?
C19 S17 C15 S13 164.1(8) . . . . ?
C12 S13 C15 C16 -10.4(9) . . . . ?
C12 S13 C15 S17 172.9(6) . . . . ?
S17 C15 C16 S18 0.7(15) . . . . ?
S13 C15 C16 S18 -175.5(6) . . . . ?
S17 C15 C16 S14 178.9(6) . . . . ?
S13 C15 C16 S14 2.7(11) . . . . ?
C20 S18 C16 C15 26.9(11) . . . . ?
C20 S18 C16 S14 -151.3(7) . . . . ?
C12 S14 C16 C15 6.4(9) . . . . ?
C12 S14 C16 S18 -175.2(6) . . . . ?
C13 S15 C17 C18 42.7(8) . . . . ?
S15 C17 C18 S16 -70.4(9) . . . . ?
C14 S16 C18 C17 52.4(8) . . . . ?
C15 S17 C19 C20 -13(2) . . . . ?
S17 C19 C20 S18 44(2) . . . . ?
C16 S18 C20 C19 -47.2(16) . . . . ?
C24 S22 C21 C22 178.4(7) . . . . ?
C24 S22 C21 S21 -2.0(6) . . . . ?
C23 S21 C21 C22 -178.0(7) . . . . ?
C23 S21 C21 S22 2.4(6) . . . . ?
S22 C21 C22 S23 -179.4(5) . . . . ?
S21 C21 C22 S23 1.0(11) . . . . ?
S22 C21 C22 S24 -1.1(11) . . . . ?
S21 C21 C22 S24 179.3(5) . . . . ?
C25 S23 C22 C21 -178.8(7) . . . . ?
C25 S23 C22 S24 2.8(6) . . . . ?
C26 S24 C22 C21 177.7(7) . . . . ?
C26 S24 C22 S23 -3.8(5) . . . . ?
C21 S21 C23 C24 -1.9(7) . . . . ?
C21 S21 C23 S25 175.8(5) . . . . ?
C27 S25 C23 C24 10.1(9) . . . . ?
C27 S25 C23 S21 -167.3(5) . . . . ?
S21 C23 C24 S26 -178.2(5) . . . . ?
S25 C23 C24 S26 4.4(13) . . . . ?
S21 C23 C24 S22 0.9(9) . . . . ?
S25 C23 C24 S22 -176.5(5) . . . . ?
C28 S26 C24 C23 11.0(9) . . . . ?
C28 S26 C24 S22 -168.2(5) . . . . ?
C21 S22 C24 C23 0.7(7) . . . . ?
C21 S22 C24 S26 180.0(5) . . . . ?
C22 S23 C25 C26 -0.2(7) . . . . ?
C22 S23 C25 S27 177.6(5) . . . . ?
C29 S27 C25 C26 -14.6(9) . . . . ?
C29 S27 C25 S23 168.0(5) . . . . ?
S23 C25 C26 S28 178.2(5) . . . . ?
S27 C25 C26 S28 0.7(12) . . . . ?
S23 C25 C26 S24 -2.5(9) . . . . ?
S27 C25 C26 S24 -179.9(5) . . . . ?
C30 S28 C26 C25 -12.2(9) . . . . ?
C30 S28 C26 S24 168.4(5) . . . . ?
C22 S24 C26 C25 3.8(7) . . . . ?
C22 S24 C26 S28 -176.8(5) . . . . ?
C23 S25 C27 C28 -45.4(8) . . . . ?
S25 C27 C28 S26 70.4(8) . . . . ?
C24 S26 C28 C27 -47.3(7) . . . . ?
C25 S27 C29 C30 47.8(8) . . . . ?
S27 C29 C30 S28 -69.3(8) . . . . ?
C26 S28 C30 C29 46.4(8) . . . . ?
C32 S31 C31 C31 -176.9(11) . . . 2_756 ?
C32 S31 C31 S32 2.3(6) . . . . ?
C33 S32 C31 C31 175.9(11) . . . 2_756 ?
C33 S32 C31 S31 -3.2(6) . . . . ?
C34 S33 C32 C33 -13.3(10) . . . . ?
C34 S33 C32 S31 167.8(5) . . . . ?
C31 S31 C32 C33 0.1(8) . . . . ?
C31 S31 C32 S33 179.1(5) . . . . ?
S33 C32 C33 S34 -1.0(14) . . . . ?
S31 C32 C33 S34 177.8(5) . . . . ?
S33 C32 C33 S32 178.8(5) . . . . ?
S31 C32 C33 S32 -2.4(10) . . . . ?
C35 S34 C33 C32 -11.6(10) . . . . ?
C35 S34 C33 S32 168.5(5) . . . . ?
C31 S32 C33 C32 3.3(8) . . . . ?
C31 S32 C33 S34 -176.8(5) . . . . ?
C32 S33 C34 C35 46.4(8) . . . . ?
S33 C34 C35 S34 -68.8(8) . . . . ?
C33 S34 C35 C34 46.2(8) . . . . ?
C43 S42 C41 C41 -178.9(11) . . . 2_656 ?
C43 S42 C41 S41 2.6(6) . . . . ?
C42 S41 C41 C41 178.7(11) . . . 2_656 ?
C42 S41 C41 S42 -2.9(6) . . . . ?
C41 S41 C42 C43 2.1(8) . . . . ?
C41 S41 C42 S43 -176.4(5) . . . . ?
C44 S43 C42 C43 -11.1(9) . . . . ?
C44 S43 C42 S41 167.3(5) . . . . ?
S41 C42 C43 S44 178.6(5) . . . . ?
S43 C42 C43 S44 -3.0(14) . . . . ?
S41 C42 C43 S42 -0.6(10) . . . . ?
S43 C42 C43 S42 177.7(5) . . . . ?
C45 S44 C43 C42 -11.6(10) . . . . ?
C45 S44 C43 S42 167.7(5) . . . . ?
C41 S42 C43 C42 -1.2(8) . . . . ?
C41 S42 C43 S44 179.4(5) . . . . ?
C42 S43 C44 C45 46.8(7) . . . . ?
S43 C44 C45 S44 -71.0(8) . . . . ?
C43 S44 C45 C44 47.7(7) . . . . ?
S62 Hg1 S60 C60 -97.6(4) . . . . ?
S61 Hg1 S60 C60 89.3(4) . . . . ?
N71 Hg1 S60 C60 -13.1(5) . . . . ?
S62 Hg1 S61 C61 -62.4(4) . . . . ?
S60 Hg1 S61 C61 111.7(4) . . . . ?
N71 Hg1 S61 C61 -149.5(4) . . . . ?
S60 Hg1 S62 C62 -119.1(5) . . . . ?
S61 Hg1 S62 C62 53.2(5) . . . . ?
N71 Hg1 S62 C62 150.7(5) . . . . ?
S72 Hg2 S70 C70 99.0(4) . . . . ?
S71 Hg2 S70 C70 -87.9(4) . . . . ?
S72 Hg2 S71 C71 62.5(4) . . . . ?
S70 Hg2 S71 C71 -111.5(4) . . . . ?
S62 Hg1 N71 C71 119(2) . . . . ?
S60 Hg1 N71 C71 -13(2) . . . . ?
S61 Hg1 N71 C71 -121(2) . . . . ?
S70 Hg2 S72 C72 120.8(5) . . . . ?
S71 Hg2 S72 C72 -51.4(5) . . . . ?
